data_2015224
loop_
_publ_author_name
'Hwang, In-Chul'
'Jang, Jung Hee'
'Kim, Taek Hyeon'
'Ha, Kwang'

_publ_section_title
(4<i>S</i>)-3-[(2<i>R</i>,3<i>S</i>)-3-Hydroxy-2-methyl-3-phenylpropionyl]-4-isopropyloxazolidin-2-one
_journal_coeditor_code AV1281
_journal_issue 4
_journal_name_full 'Acta Crystallographica Section C'
_journal_page_first o196
_journal_page_last o198
_journal_paper_doi 10.1107/S0108270106004884
_journal_volume 62
_journal_year 2006
_chemical_formula_iupac 'C16 H21 N O4'
_chemical_formula_moiety 'C16 H21 N O4'
_chemical_formula_sum 'C16 H21 N O4'
_chemical_formula_weight 291.34
_chemical_name_systematic
;
(4S)-3-[(2R,3S)-3-Hydroxy-2-methyl-3-phenylpropionyl]-4-
isopropyloxazolidin-2-one
;
_space_group_IT_number 4
_symmetry_cell_setting monoclinic
_symmetry_space_group_name_Hall 'P 2yb'
_symmetry_space_group_name_H-M 'P 1 21 1'
_atom_sites_solution_hydrogens geom
_atom_sites_solution_primary direct
_atom_sites_solution_secondary difmap
_cell_angle_alpha 90.00
_cell_angle_beta 113.394(2)
_cell_angle_gamma 90.00
_cell_formula_units_Z 2
_cell_length_a 11.6191(10)
_cell_length_b 6.1749(5)
_cell_length_c 12.0431(10)
_cell_measurement_reflns_used 634
_cell_measurement_temperature 243(2)
_cell_measurement_theta_max 28.24
_cell_measurement_theta_min 1.84
_cell_volume 793.03(12)
_computing_cell_refinement SMART
_computing_data_collection 'SMART (Bruker, 2000)'
_computing_data_reduction 'SAINT (Bruker, 2000)'
_computing_molecular_graphics 'ORTEP-3 (Farrugia, 1997)'
_computing_publication_material SHELXL97
_computing_structure_refinement 'SHELXL97 (Sheldrick, 1997)'
_computing_structure_solution 'SHELXS97 (Sheldrick, 1997)'
_diffrn_ambient_temperature 243(2)
_diffrn_measured_fraction_theta_full 0.994
_diffrn_measured_fraction_theta_max 0.926
_diffrn_measurement_device_type 'Bruker SMART 1000 area-detector CCD'
_diffrn_measurement_method '\f and \w'
_diffrn_radiation_monochromator graphite
_diffrn_radiation_source 'fine-focus sealed tube'
_diffrn_radiation_type 'Mo K\a'
_diffrn_radiation_wavelength 0.71073
_diffrn_reflns_av_R_equivalents 0.0408
_diffrn_reflns_av_sigmaI/netI 0.0899
_diffrn_reflns_limit_h_max 10
_diffrn_reflns_limit_h_min -15
_diffrn_reflns_limit_k_max 7
_diffrn_reflns_limit_k_min -7
_diffrn_reflns_limit_l_max 15
_diffrn_reflns_limit_l_min -12
_diffrn_reflns_number 5052
_diffrn_reflns_theta_full 25.00
_diffrn_reflns_theta_max 28.24
_diffrn_reflns_theta_min 1.84
_diffrn_standards_decay_% 0
_diffrn_standards_interval_count 0
_diffrn_standards_interval_time 0
_diffrn_standards_number 0
_exptl_absorpt_coefficient_mu 0.087
_exptl_absorpt_correction_type none
_exptl_crystal_colour colourless
_exptl_crystal_density_diffrn 1.220
_exptl_crystal_density_method 'not measured'
_exptl_crystal_description block
_exptl_crystal_F_000 312
_exptl_crystal_size_max 0.1
_exptl_crystal_size_mid 0.1
_exptl_crystal_size_min 0.1
_refine_diff_density_max 0.104
_refine_diff_density_min -0.110
_refine_ls_extinction_method none
_refine_ls_goodness_of_fit_ref 0.817
_refine_ls_hydrogen_treatment constr
_refine_ls_matrix_type full
_refine_ls_number_parameters 194
_refine_ls_number_reflns 1976
_refine_ls_number_restraints 1
_refine_ls_restrained_S_all 0.816
_refine_ls_R_factor_all 0.1064
_refine_ls_R_factor_gt 0.0404
_refine_ls_shift/su_max 0.000
_refine_ls_shift/su_mean 0.000
_refine_ls_structure_factor_coef Fsqd
_refine_ls_weighting_details 'calc w = 1/[\s^2^(Fo^2^)+(0.0121P)^2^] where P=(Fo^2^+2Fc^2^)/3'
_refine_ls_weighting_scheme calc
_refine_ls_wR_factor_gt 0.0519
_refine_ls_wR_factor_ref 0.0614
_reflns_number_gt 908
_reflns_number_total 1976
_reflns_threshold_expression I>2\s(I)
_cod_data_source_file av1281.cif
_cod_data_source_block I
_cod_original_cell_volume 793.02(11)
_cod_original_sg_symbol_H-M 'P 21'
_cod_database_code 2015224
_cod_database_fobs_code 2015224

loop_
_symmetry_equiv_pos_as_xyz
'x, y, z'
'-x, y+1/2, -z'

loop_
_atom_site_type_symbol
_atom_site_label
_atom_site_fract_x
_atom_site_fract_y
_atom_site_fract_z
_atom_site_U_iso_or_equiv
_atom_site_adp_type
_atom_site_calc_flag
_atom_site_refinement_flags
_atom_site_occupancy
O O1 0.3867(2) 0.5784(3) 0.01675(19) 0.0666(7) Uani d . 1
H H1 0.3771 0.6181 -0.0522 0.100 Uiso calc R 1
O O2 0.59887(19) 0.2834(4) 0.19135(19) 0.0580(7) Uani d . 1
O O3 0.5394(2) 0.5608(4) 0.5043(2) 0.0650(7) Uani d . 1
O O4 0.3574(2) 0.5237(4) 0.3468(2) 0.0702(8) Uani d . 1
N N1 0.5480(2) 0.4363(4) 0.3336(2) 0.0457(7) Uani d . 1
C C1 0.2101(3) 0.3282(6) -0.0618(3) 0.0517(9) Uani d . 1
C C2 0.1648(3) 0.1345(6) -0.1206(3) 0.0649(11) Uani d . 1
H H2 0.2218 0.0247 -0.1180 0.078 Uiso calc R 1
C C3 0.0374(4) 0.0980(7) -0.1833(3) 0.0880(15) Uani d . 1
H H3 0.0082 -0.0352 -0.2221 0.106 Uiso calc R 1
C C4 -0.0449(4) 0.2597(10) -0.1877(4) 0.0995(18) Uani d . 1
H H4 -0.1315 0.2381 -0.2307 0.119 Uiso calc R 1
C C5 -0.0016(4) 0.4551(9) -0.1293(4) 0.0979(15) Uani d . 1
H H5 -0.0588 0.5646 -0.1317 0.118 Uiso calc R 1
C C6 0.1252(3) 0.4886(6) -0.0680(3) 0.0721(11) Uani d . 1
H H6 0.1542 0.6223 -0.0299 0.086 Uiso calc R 1
C C7 0.3484(3) 0.3568(5) 0.0130(3) 0.0496(9) Uani d . 1
H H7 0.3976 0.2642 -0.0192 0.059 Uiso calc R 1
C C8 0.3773(3) 0.2981(5) 0.1433(3) 0.0483(9) Uani d . 1
H H8 0.3247 0.3877 0.1729 0.058 Uiso calc R 1
C C9 0.3540(3) 0.0572(6) 0.1603(3) 0.0721(11) Uani d . 1
H H9A 0.4057 -0.0316 0.1319 0.108 Uiso calc R 1
H H9B 0.2663 0.0231 0.1144 0.108 Uiso calc R 1
H H9C 0.3755 0.0283 0.2454 0.108 Uiso calc R 1
C C10 0.5143(3) 0.3415(5) 0.2209(3) 0.0501(9) Uani d . 1
C C11 0.4686(4) 0.5044(5) 0.3881(3) 0.0537(10) Uani d . 1
C C12 0.6692(3) 0.5064(6) 0.5352(3) 0.0700(11) Uani d . 1
H H12A 0.6933 0.3806 0.5892 0.084 Uiso calc R 1
H H12B 0.7235 0.6284 0.5760 0.084 Uiso calc R 1
C C13 0.6814(3) 0.4554(5) 0.4176(3) 0.0540(10) Uani d . 1
H H13 0.7226 0.3127 0.4246 0.065 Uiso calc R 1
C C14 0.7530(3) 0.6226(6) 0.3781(3) 0.0656(11) Uani d . 1
H H14 0.7502 0.5765 0.2984 0.079 Uiso calc R 1
C C15 0.8895(3) 0.6271(6) 0.4650(4) 0.1254(19) Uani d . 1
H H15A 0.9388 0.6974 0.4266 0.188 Uiso calc R 1
H H15B 0.9193 0.4801 0.4869 0.188 Uiso calc R 1
H H15C 0.8978 0.7067 0.5373 0.188 Uiso calc R 1
C C16 0.6968(4) 0.8484(6) 0.3626(4) 0.1024(16) Uani d . 1
H H16A 0.6120 0.8455 0.3011 0.154 Uiso calc R 1
H H16B 0.7473 0.9474 0.3381 0.154 Uiso calc R 1
H H16C 0.6954 0.8966 0.4387 0.154 Uiso calc R 1

loop_
_atom_site_aniso_label
_atom_site_aniso_U_11
_atom_site_aniso_U_22
_atom_site_aniso_U_33
_atom_site_aniso_U_12
_atom_site_aniso_U_13
_atom_site_aniso_U_23
O1 0.0718(16) 0.0637(17) 0.0633(16) -0.0116(15) 0.0256(14) 0.0064(14)
O2 0.0506(15) 0.0655(17) 0.0608(16) -0.0009(14) 0.0250(12) -0.0111(13)
O3 0.0760(18) 0.0653(16) 0.0523(15) -0.0091(15) 0.0240(13) -0.0128(14)
O4 0.0597(16) 0.087(2) 0.0664(16) 0.0104(17) 0.0270(13) -0.0065(15)
N1 0.0475(17) 0.0444(18) 0.0429(17) 0.0014(14) 0.0158(14) -0.0008(14)
C1 0.045(2) 0.066(3) 0.044(2) -0.003(2) 0.0167(17) 0.005(2)
C2 0.057(3) 0.081(3) 0.054(2) -0.003(2) 0.0191(19) -0.007(2)
C3 0.071(3) 0.099(4) 0.072(3) -0.023(3) 0.005(2) 0.006(3)
C4 0.053(3) 0.131(5) 0.087(4) -0.023(3) -0.001(3) 0.034(3)
C5 0.062(3) 0.111(4) 0.119(4) 0.023(3) 0.035(3) 0.037(3)
C6 0.056(3) 0.067(3) 0.091(3) 0.002(2) 0.027(2) 0.007(2)
C7 0.050(2) 0.046(2) 0.055(2) -0.003(2) 0.0234(18) -0.0035(19)
C8 0.043(2) 0.058(2) 0.046(2) 0.002(2) 0.0189(16) -0.0029(19)
C9 0.070(2) 0.075(3) 0.061(2) -0.022(2) 0.0162(18) 0.014(2)
C10 0.054(2) 0.046(2) 0.050(2) -0.005(2) 0.0201(19) -0.0001(19)
C11 0.067(3) 0.042(2) 0.052(2) -0.002(2) 0.024(2) -0.0035(19)
C12 0.067(3) 0.078(3) 0.054(2) -0.016(2) 0.011(2) 0.000(2)
C13 0.051(2) 0.041(2) 0.057(2) 0.0006(18) 0.0083(18) -0.0027(19)
C14 0.060(2) 0.068(3) 0.068(3) -0.018(2) 0.025(2) -0.014(2)
C15 0.051(3) 0.108(4) 0.188(5) -0.020(3) 0.016(3) -0.016(4)
C16 0.110(4) 0.059(3) 0.141(4) -0.011(3) 0.053(3) 0.029(3)

loop_
_atom_type_symbol
_atom_type_description
_atom_type_scat_dispersion_real
_atom_type_scat_dispersion_imag
_atom_type_scat_source
C C 0.0033 0.0016 'International Tables Vol C Tables 4.2.6.8 and 6.1.1.4'
H H 0.0000 0.0000 'International Tables Vol C Tables 4.2.6.8 and 6.1.1.4'
N N 0.0061 0.0033 'International Tables Vol C Tables 4.2.6.8 and 6.1.1.4'
O O 0.0106 0.0060 'International Tables Vol C Tables 4.2.6.8 and 6.1.1.4'

loop_
_geom_angle_atom_site_label_1
_geom_angle_atom_site_label_2
_geom_angle_atom_site_label_3
_geom_angle
_geom_angle_publ_flag
C7 O1 H1 109.5 ?
C11 O3 C12 110.4(3) yes
C10 N1 C11 127.4(3) ?
C10 N1 C13 121.0(3) ?
C11 N1 C13 111.3(3) yes
C6 C1 C2 118.3(3) ?
C6 C1 C7 121.2(3) ?
C2 C1 C7 120.4(3) ?
C1 C2 C3 121.8(4) ?
C1 C2 H2 119.1 ?
C3 C2 H2 119.1 ?
C4 C3 C2 118.7(4) ?
C4 C3 H3 120.7 ?
C2 C3 H3 120.7 ?
C3 C4 C5 120.5(4) ?
C3 C4 H4 119.7 ?
C5 C4 H4 119.7 ?
C6 C5 C4 119.9(5) ?
C6 C5 H5 120.1 ?
C4 C5 H5 120.1 ?
C5 C6 C1 120.8(4) ?
C5 C6 H6 119.6 ?
C1 C6 H6 119.6 ?
O1 C7 C1 112.0(3) yes
O1 C7 C8 104.9(3) yes
C1 C7 C8 109.7(3) yes
O1 C7 H7 110.1 ?
C1 C7 H7 110.1 ?
C8 C7 H7 110.1 ?
C7 C8 C10 110.1(3) ?
C7 C8 C9 113.1(3) ?
C10 C8 C9 106.6(3) ?
C7 C8 H8 109.0 ?
C10 C8 H8 109.0 ?
C9 C8 H8 109.0 ?
C8 C9 H9A 109.5 ?
C8 C9 H9B 109.5 ?
H9A C9 H9B 109.5 ?
C8 C9 H9C 109.5 ?
H9A C9 H9C 109.5 ?
H9B C9 H9C 109.5 ?
O2 C10 N1 117.5(3) yes
O2 C10 C8 122.4(3) yes
N1 C10 C8 119.9(3) yes
O4 C11 O3 121.1(3) yes
O4 C11 N1 130.2(3) yes
O3 C11 N1 108.7(3) yes
O3 C12 C13 106.5(2) yes
O3 C12 H12A 110.4 ?
C13 C12 H12A 110.4 ?
O3 C12 H12B 110.4 ?
C13 C12 H12B 110.4 ?
H12A C12 H12B 108.6 ?
N1 C13 C12 101.2(3) yes
N1 C13 C14 113.4(3) ?
C12 C13 C14 114.8(3) ?
N1 C13 H13 109.1 ?
C12 C13 H13 109.1 ?
C14 C13 H13 109.1 ?
C15 C14 C13 110.5(3) ?
C15 C14 C16 110.4(3) ?
C13 C14 C16 113.6(3) ?
C15 C14 H14 107.3 ?
C13 C14 H14 107.3 ?
C16 C14 H14 107.3 ?
C14 C15 H15A 109.5 ?
C14 C15 H15B 109.5 ?
H15A C15 H15B 109.5 ?
C14 C15 H15C 109.5 ?
H15A C15 H15C 109.5 ?
H15B C15 H15C 109.5 ?
C14 C16 H16A 109.5 ?
C14 C16 H16B 109.5 ?
H16A C16 H16B 109.5 ?
C14 C16 H16C 109.5 ?
H16A C16 H16C 109.5 ?
H16B C16 H16C 109.5 ?

loop_
_geom_bond_atom_site_label_1
_geom_bond_atom_site_label_2
_geom_bond_distance
_geom_bond_publ_flag
O1 C7 1.434(3) yes
O1 H1 0.8300 ?
O2 C10 1.224(3) yes
O3 C11 1.357(3) yes
O3 C12 1.443(3) yes
O4 C11 1.192(3) yes
N1 C10 1.384(4) yes
N1 C11 1.392(4) yes
N1 C13 1.482(4) yes
C1 C6 1.379(4) yes
C1 C2 1.383(4) yes
C1 C7 1.508(4) yes
C2 C3 1.387(4) ?
C2 H2 0.9400 ?
C3 C4 1.369(5) ?
C3 H3 0.9400 ?
C4 C5 1.387(6) ?
C4 H4 0.9400 ?
C5 C6 1.376(5) ?
C5 H5 0.9400 ?
C6 H6 0.9400 ?
C7 C8 1.512(4) ?
C7 H7 0.9900 ?
C8 C10 1.517(4) ?
C8 C9 1.540(4) ?
C8 H8 0.9900 ?
C9 H9A 0.9700 ?
C9 H9B 0.9700 ?
C9 H9C 0.9700 ?
C12 C13 1.512(4) yes
C12 H12A 0.9800 ?
C12 H12B 0.9800 ?
C13 C14 1.516(4) ?
C13 H13 0.9900 ?
C14 C15 1.514(4) ?
C14 C16 1.519(4) ?
C14 H14 0.9900 ?
C15 H15A 0.9700 ?
C15 H15B 0.9700 ?
C15 H15C 0.9700 ?
C16 H16A 0.9700 ?
C16 H16B 0.9700 ?
C16 H16C 0.9700 ?

loop_
_geom_hbond_atom_site_label_D
_geom_hbond_atom_site_label_H
_geom_hbond_atom_site_label_A
_geom_hbond_site_symmetry_A
_geom_hbond_distance_DH
_geom_hbond_distance_HA
_geom_hbond_distance_DA
_geom_hbond_angle_DHA
O1 H1 O2 2_655 0.83 2.07 2.871(3) 161
C12 H12A O4 2_646 0.98 2.48 3.369(4) 150

loop_
_geom_torsion_atom_site_label_1
_geom_torsion_atom_site_label_2
_geom_torsion_atom_site_label_3
_geom_torsion_atom_site_label_4
_geom_torsion
C6 C1 C2 C3 -0.9(5)
C7 C1 C2 C3 175.6(3)
C1 C2 C3 C4 0.7(6)
C2 C3 C4 C5 -0.7(7)
C3 C4 C5 C6 1.0(7)
C4 C5 C6 C1 -1.3(6)
C2 C1 C6 C5 1.2(5)
C7 C1 C6 C5 -175.3(3)
C6 C1 C7 O1 -32.2(4)
C2 C1 C7 O1 151.4(3)
C6 C1 C7 C8 83.8(4)
C2 C1 C7 C8 -92.6(4)
O1 C7 C8 C10 -55.6(3)
C1 C7 C8 C10 -176.0(3)
O1 C7 C8 C9 -174.6(3)
C1 C7 C8 C9 65.0(4)
C11 N1 C10 O2 -176.6(3)
C13 N1 C10 O2 -3.3(4)
C11 N1 C10 C8 -1.1(5)
C13 N1 C10 C8 172.3(3)
C7 C8 C10 O2 -46.8(4)
C9 C8 C10 O2 76.2(4)
C7 C8 C10 N1 137.9(3)
C9 C8 C10 N1 -99.1(3)
C12 O3 C11 O4 175.5(3)
C12 O3 C11 N1 -6.9(4)
C10 N1 C11 O4 -10.9(6)
C13 N1 C11 O4 175.2(4)
C10 N1 C11 O3 171.7(3)
C13 N1 C11 O3 -2.1(4)
C11 O3 C12 C13 13.0(4)
C10 N1 C13 C12 -164.8(3)
C11 N1 C13 C12 9.5(4)
C10 N1 C13 C14 71.8(4)
C11 N1 C13 C14 -113.9(3)
O3 C12 C13 N1 -13.0(3)
O3 C12 C13 C14 109.4(3)
N1 C13 C14 C15 -177.7(3)
C12 C13 C14 C15 66.7(4)
N1 C13 C14 C16 57.5(4)
C12 C13 C14 C16 -58.1(4)

loop_
_cod_related_entry_id
_cod_related_entry_database
_cod_related_entry_code
1 ChemSpider 21180944
